data_2203244
loop_
_publ_author_name
'Zhang, Xingguo'
'Zhong, Ping'
'Hu, Maolin'
'Xiao, Hongping'

_publ_section_title
;
 1-(2,4-Dichlorophenyl)-2-phthalimidoethanone
;
_journal_issue 2
_journal_name_full 'Acta Crystallographica Section E'
_journal_page_first o297
_journal_page_last o298
_journal_paper_doi 10.1107/S1600536804001412
_journal_volume 60
_journal_year 2004
_chemical_formula_iupac 'C16 H9 Cl2 N O3'
_chemical_formula_moiety 'C16 H9 Cl2 N O3'
_chemical_formula_sum 'C16 H9 Cl2 N O3'
_chemical_formula_weight 334.14
_chemical_melting_point 363
_chemical_name_systematic
;
1-(2,4-Dichlorophenyl)-2-phthalimidoethanone
;
_space_group_IT_number 14
_symmetry_cell_setting monoclinic
_symmetry_space_group_name_Hall '-P 2ybc'
_symmetry_space_group_name_H-M 'P 1 21/c 1'
_atom_sites_solution_hydrogens geom
_atom_sites_solution_primary direct
_atom_sites_solution_secondary difmap
_audit_creation_method SHELXL-97
_cell_angle_alpha 90.00
_cell_angle_beta 99.341(2)
_cell_angle_gamma 90.00
_cell_formula_units_Z 4
_cell_length_a 12.9211(5)
_cell_length_b 14.0305(5)
_cell_length_c 8.0488(3)
_cell_measurement_reflns_used 684
_cell_measurement_temperature 273(2)
_cell_measurement_theta_max 21.42
_cell_measurement_theta_min 2.37
_cell_volume 1439.81(9)
_computing_cell_refinement SMART
_computing_data_collection 'SMART (Bruker, 2000)'
_computing_data_reduction 'SAINT (Bruker, 2000)'
_computing_molecular_graphics SHELXTL
_computing_publication_material SHELXTL
_computing_structure_refinement SHELXTL
_computing_structure_solution 'SHELXTL (Bruker, 2000)'
_diffrn_ambient_temperature 273(2)
_diffrn_measured_fraction_theta_full 0.998
_diffrn_measured_fraction_theta_max 0.998
_diffrn_measurement_device_type 'Bruker SMART APEX CCD area-detector'
_diffrn_measurement_method '\f and \w'
_diffrn_radiation_monochromator graphite
_diffrn_radiation_source 'fine-focus sealed tube'
_diffrn_radiation_type MoK\a
_diffrn_radiation_wavelength 0.71073
_diffrn_reflns_av_R_equivalents 0.0179
_diffrn_reflns_av_sigmaI/netI 0.0209
_diffrn_reflns_limit_h_max 15
_diffrn_reflns_limit_h_min -15
_diffrn_reflns_limit_k_max 16
_diffrn_reflns_limit_k_min -16
_diffrn_reflns_limit_l_max 9
_diffrn_reflns_limit_l_min -8
_diffrn_reflns_number 7571
_diffrn_reflns_theta_full 25.20
_diffrn_reflns_theta_max 25.20
_diffrn_reflns_theta_min 2.16
_exptl_absorpt_coefficient_mu 0.462
_exptl_absorpt_correction_T_max 0.9052
_exptl_absorpt_correction_T_min 0.8404
_exptl_absorpt_correction_type multi-scan
_exptl_absorpt_process_details '(SADABS; Bruker, 2000)'
_exptl_crystal_colour colorless
_exptl_crystal_density_diffrn 1.541
_exptl_crystal_density_method 'not measured'
_exptl_crystal_description block
_exptl_crystal_F_000 680
_exptl_crystal_size_max 0.39
_exptl_crystal_size_mid 0.34
_exptl_crystal_size_min 0.22
_refine_diff_density_max 0.308
_refine_diff_density_min -0.276
_refine_ls_extinction_method none
_refine_ls_goodness_of_fit_ref 1.081
_refine_ls_hydrogen_treatment constr
_refine_ls_matrix_type full
_refine_ls_number_parameters 199
_refine_ls_number_reflns 2592
_refine_ls_number_restraints 0
_refine_ls_restrained_S_all 1.081
_refine_ls_R_factor_all 0.0425
_refine_ls_R_factor_gt 0.0373
_refine_ls_shift/su_max 0.000
_refine_ls_shift/su_mean 0.000
_refine_ls_structure_factor_coef Fsqd
_refine_ls_weighting_details 'calc w = 1/[\s^2^(Fo^2^)+(0.0658P)^2^+0.1986P] where P = (Fo^2^+2Fc^2^)/3'
_refine_ls_weighting_scheme calc
_refine_ls_wR_factor_gt 0.1075
_refine_ls_wR_factor_ref 0.1108
_reflns_number_gt 2226
_reflns_number_total 2592
_reflns_threshold_expression I>2\s(I)
_cod_data_source_file wn6209.cif
_cod_data_source_block I
_cod_depositor_comments
;
The following automatic conversions were performed:
'_symmetry_cell_setting' value 'Monoclinic' changed to 'monoclinic'
according to '/home/saulius/struct/CIF-dictionaries/cif_core.dic'
dictionary named 'cif_core.dic' version 2.4.1 from 2010-06-29.

Automatic conversion script
Id: cif_fix_enum 1527 2010-12-29 10:47:43Z saulius 

The following automatic conversions were performed:

'_symmetry_cell_setting' value 'Monoclinic' changed to 'monoclinic'
according to /home/saulius/struct/CIF-dictionaries/cif_core.dic
dictionary named 'cif_core.dic' version 2.4.1 from 2010-06-29.

Automatic conversion script
Id: cif_fix_values 1715 2011-07-08 13:25:40Z adriana 
;
_cod_original_sg_symbol_H-M 'P 21/c'
_cod_database_code 2203244
_cod_database_fobs_code 2203244

loop_
_symmetry_equiv_pos_as_xyz
'x, y, z'
'-x, y+1/2, -z+1/2'
'-x, -y, -z'
'x, -y-1/2, z-1/2'

loop_
_atom_site_label
_atom_site_fract_x
_atom_site_fract_y
_atom_site_fract_z
_atom_site_U_iso_or_equiv
_atom_site_adp_type
_atom_site_calc_flag
_atom_site_refinement_flags
_atom_site_occupancy
_atom_site_type_symbol
Cl1 0.34280(4) 0.62955(4) 0.70746(7) 0.0711(2) Uani d . 1 Cl
Cl2 0.47616(4) 0.60202(5) 0.12180(6) 0.0684(2) Uani d . 1 Cl
O1 0.69916(11) 0.63367(12) 0.17402(19) 0.0708(4) Uani d . 1 O
O2 0.92807(11) 0.44565(9) 0.34617(19) 0.0612(4) Uani d . 1 O
O3 0.90678(11) 0.76832(9) 0.2890(2) 0.0635(4) Uani d . 1 O
N1 0.89656(11) 0.60740(10) 0.3349(2) 0.0481(4) Uani d . 1 N
C1 0.44821(15) 0.63029(13) 0.5982(2) 0.0498(4) Uani d . 1 C
C2 0.42751(14) 0.61993(12) 0.4261(2) 0.0505(5) Uani d . 1 C
H2 0.3588 0.6138 0.3709 0.061 Uiso calc R 1 H
C3 0.51012(14) 0.61875(12) 0.3360(2) 0.0452(4) Uani d . 1 C
C4 0.61423(13) 0.62786(11) 0.4166(2) 0.0425(4) Uani d . 1 C
C5 0.62980(15) 0.63873(13) 0.5910(2) 0.0506(4) Uani d . 1 C
H5 0.6981 0.6456 0.6475 0.061 Uiso calc R 1 H
C6 0.54909(16) 0.63989(13) 0.6840(3) 0.0540(5) Uani d . 1 C
H6 0.5622 0.6469 0.8004 0.065 Uiso calc R 1 H
C7 0.70605(14) 0.62497(12) 0.3249(2) 0.0452(4) Uani d . 1 C
C8 0.81284(14) 0.60999(14) 0.4327(3) 0.0513(5) Uani d . 1 C
H8A 0.8259 0.6611 0.5145 0.062 Uiso calc R 1 H
H8B 0.8121 0.5505 0.4940 0.062 Uiso calc R 1 H
C9 0.94004(14) 0.68880(12) 0.2766(2) 0.0476(4) Uani d . 1 C
C10 0.95016(13) 0.52474(12) 0.3039(2) 0.0459(4) Uani d . 1 C
C11 1.03633(13) 0.55634(12) 0.2152(2) 0.0439(4) Uani d . 1 C
C12 1.11199(14) 0.50478(13) 0.1527(2) 0.0512(4) Uani d . 1 C
H12 1.1147 0.4387 0.1614 0.061 Uiso calc R 1 H
C13 1.18374(15) 0.55455(15) 0.0767(3) 0.0577(5) Uani d . 1 C
H13 1.2358 0.5214 0.0336 0.069 Uiso calc R 1 H
C14 1.17964(15) 0.65298(15) 0.0634(3) 0.0605(5) Uani d . 1 C
H14 1.2294 0.6847 0.0124 0.073 Uiso calc R 1 H
C15 1.10278(14) 0.70509(14) 0.1247(3) 0.0553(5) Uani d . 1 C
H15 1.0998 0.7711 0.1152 0.066 Uiso calc R 1 H
C16 1.03106(13) 0.65534(12) 0.2002(2) 0.0447(4) Uani d . 1 C

loop_
_atom_site_aniso_label
_atom_site_aniso_U_11
_atom_site_aniso_U_22
_atom_site_aniso_U_33
_atom_site_aniso_U_12
_atom_site_aniso_U_13
_atom_site_aniso_U_23
Cl1 0.0604(3) 0.0939(4) 0.0652(4) 0.0076(3) 0.0286(3) 0.0004(3)
Cl2 0.0532(3) 0.1094(5) 0.0411(3) -0.0062(3) 0.0034(2) -0.0079(3)
O1 0.0519(8) 0.1144(12) 0.0474(9) 0.0077(8) 0.0118(6) 0.0079(8)
O2 0.0648(9) 0.0453(7) 0.0741(10) -0.0072(6) 0.0126(7) 0.0057(6)
O3 0.0638(9) 0.0462(7) 0.0830(10) 0.0087(6) 0.0194(7) 0.0026(7)
N1 0.0395(8) 0.0491(8) 0.0557(9) 0.0007(6) 0.0078(7) 0.0078(7)
C1 0.0523(10) 0.0495(10) 0.0503(11) 0.0049(8) 0.0166(9) -0.0005(8)
C2 0.0423(9) 0.0569(11) 0.0520(11) 0.0022(8) 0.0071(8) -0.0013(8)
C3 0.0472(10) 0.0472(9) 0.0409(9) 0.0029(7) 0.0059(8) -0.0005(7)
C4 0.0441(9) 0.0411(8) 0.0422(10) 0.0023(7) 0.0065(7) -0.0010(7)
C5 0.0479(10) 0.0579(10) 0.0455(10) 0.0030(8) 0.0056(8) -0.0030(8)
C6 0.0593(11) 0.0604(11) 0.0435(10) 0.0021(9) 0.0120(9) -0.0064(8)
C7 0.0446(9) 0.0465(9) 0.0445(10) 0.0024(7) 0.0072(8) -0.0001(7)
C8 0.0439(10) 0.0595(11) 0.0505(11) -0.0010(8) 0.0073(8) 0.0060(8)
C9 0.0433(9) 0.0459(9) 0.0513(10) 0.0003(8) 0.0011(8) 0.0033(8)
C10 0.0430(9) 0.0456(9) 0.0458(10) -0.0012(7) -0.0026(7) 0.0023(8)
C11 0.0400(9) 0.0462(9) 0.0424(9) -0.0016(7) -0.0029(7) -0.0004(7)
C12 0.0478(10) 0.0498(10) 0.0525(11) 0.0045(8) -0.0020(8) -0.0046(8)
C13 0.0472(10) 0.0733(13) 0.0524(11) 0.0062(9) 0.0075(9) -0.0100(10)
C14 0.0510(11) 0.0718(13) 0.0612(12) -0.0080(10) 0.0165(9) 0.0034(10)
C15 0.0540(11) 0.0507(10) 0.0611(12) -0.0049(8) 0.0094(9) 0.0049(9)
C16 0.0404(9) 0.0471(9) 0.0447(10) 0.0000(7) 0.0011(7) 0.0029(8)

loop_
_atom_type_symbol
_atom_type_description
_atom_type_scat_dispersion_real
_atom_type_scat_dispersion_imag
_atom_type_scat_source
C C 0.0033 0.0016 'International Tables Vol C Tables 4.2.6.8 and 6.1.1.4'
H H 0.0000 0.0000 'International Tables Vol C Tables 4.2.6.8 and 6.1.1.4'
N N 0.0061 0.0033 'International Tables Vol C Tables 4.2.6.8 and 6.1.1.4'
O O 0.0106 0.0060 'International Tables Vol C Tables 4.2.6.8 and 6.1.1.4'
Cl Cl 0.1484 0.1585 'International Tables Vol C Tables 4.2.6.8 and 6.1.1.4'

loop_
_geom_angle_atom_site_label_1
_geom_angle_atom_site_label_2
_geom_angle_atom_site_label_3
_geom_angle
_geom_angle_publ_flag
C9 N1 C10 112.58(15) yes
C9 N1 C8 123.10(15) yes
C10 N1 C8 123.98(15) yes
C2 C1 C6 121.89(17) no
C2 C1 Cl1 117.97(15) no
C6 C1 Cl1 120.13(15) no
C1 C2 C3 119.25(18) no
C1 C2 H2 120.4 no
C3 C2 H2 120.4 no
C2 C3 C4 121.32(17) no
C2 C3 Cl2 115.65(14) no
C4 C3 Cl2 123.01(14) no
C5 C4 C3 116.56(16) no
C5 C4 C7 120.23(16) no
C3 C4 C7 123.20(16) no
C6 C5 C4 123.35(18) no
C6 C5 H5 118.3 no
C4 C5 H5 118.3 no
C5 C6 C1 117.62(18) no
C5 C6 H6 121.2 no
C1 C6 H6 121.2 no
O1 C7 C4 123.89(17) no
O1 C7 C8 119.93(17) no
C4 C7 C8 116.18(16) no
N1 C8 C7 112.64(16) no
N1 C8 H8A 109.1 no
C7 C8 H8A 109.1 no
N1 C8 H8B 109.1 no
C7 C8 H8B 109.1 no
H8A C8 H8B 107.8 no
O3 C9 N1 124.37(17) no
O3 C9 C16 129.93(16) no
N1 C9 C16 105.70(14) no
O2 C10 N1 124.53(17) no
O2 C10 C11 129.75(16) no
N1 C10 C11 105.71(14) no
C12 C11 C16 121.32(16) no
C12 C11 C10 130.68(16) no
C16 C11 C10 108.00(14) no
C11 C12 C13 117.67(17) no
C11 C12 H12 121.2 no
C13 C12 H12 121.2 no
C12 C13 C14 121.22(17) no
C12 C13 H13 119.4 no
C14 C13 H13 119.4 no
C13 C14 C15 121.24(17) no
C13 C14 H14 119.4 no
C15 C14 H14 119.4 no
C16 C15 C14 117.50(17) no
C16 C15 H15 121.3 no
C14 C15 H15 121.3 no
C15 C16 C11 121.04(16) no
C15 C16 C9 130.96(16) no
C11 C16 C9 108.00(14) no

loop_
_geom_bond_atom_site_label_1
_geom_bond_atom_site_label_2
_geom_bond_distance
_geom_bond_publ_flag
Cl1 C1 1.7371(18) yes
Cl2 C3 1.7243(19) yes
O1 C7 1.209(2) yes
O2 C10 1.208(2) yes
O3 C9 1.205(2) yes
N1 C9 1.388(2) yes
N1 C10 1.394(2) yes
N1 C8 1.438(2) yes
C1 C2 1.375(3) yes
C1 C6 1.379(3) yes
C2 C3 1.385(3) yes
C2 H2 0.9300 no
C3 C4 1.401(2) yes
C4 C5 1.394(3) yes
C4 C7 1.496(2) yes
C5 C6 1.379(3) yes
C5 H5 0.9300 no
C6 H6 0.9300 no
C7 C8 1.521(3) yes
C8 H8A 0.9700 no
C8 H8B 0.9700 no
C9 C16 1.489(2) yes
C10 C11 1.485(2) yes
C11 C12 1.375(2) yes
C11 C16 1.395(2) yes
C12 C13 1.381(3) yes
C12 H12 0.9300 no
C13 C14 1.386(3) yes
C13 H13 0.9300 no
C14 C15 1.387(3) yes
C14 H14 0.9300 no
C15 C16 1.378(2) yes
C15 H15 0.9300 no

loop_
_cod_related_entry_id
_cod_related_entry_database
_cod_related_entry_code
1 ChemSpider 643879
